data_8103270
loop_
_publ_author_name
'Jun-Yan Cui'
'Yong Hou'
'Feng-Mei Nie'

_publ_section_title
;
 Crystal structure of
 [tris(2-benzimidazolylmethyl)amine-N,N',N'',N'''](2-aminobenzoato-O)cobalt(II)
 perchlorate --- water (1:0.14), [Co(C24H21N7)(C7H6NO2)][ClO4] &#x00B7;
 0.14H2O
;
_journal_issue 1
_journal_name_full 'Zeitschrift f\"ur Kristallographie - New Crystal Structures'
_journal_page_first 63
_journal_volume 227
_journal_year 2012
_chemical_formula_sum 'C31 H27.28 Cl Co N8 O6.14'
_chemical_formula_weight 704.51
_space_group_IT_number 2
_symmetry_cell_setting triclinic
_symmetry_space_group_name_Hall '-P 1'
_symmetry_space_group_name_H-M 'P -1'
_atom_sites_solution_hydrogens geom
_atom_sites_solution_primary direct
_atom_sites_solution_secondary difmap
_audit_creation_method SHELXL-97
_cell_angle_alpha 99.410(3)
_cell_angle_beta 98.375(4)
_cell_angle_gamma 111.299(4)
_cell_formula_units_Z 2
_cell_length_a 9.986(4)
_cell_length_b 12.126(5)
_cell_length_c 14.046(5)
_cell_measurement_reflns_used 4873
_cell_measurement_temperature 103(2)
_cell_measurement_theta_max 27.50
_cell_measurement_theta_min 3.02
_cell_volume 1523.9(10)
_computing_cell_refinement 'CrystalClear (Rigaku Inc., 2008)'
_computing_data_collection 'CrystalClear (Rigaku Inc., 2008)'
_computing_data_reduction 'CrystalClear (Rigaku Inc., 2008)'
_computing_structure_refinement 'SHELXL-97 (Sheldrick, 1997)'
_computing_structure_solution 'SHELXS-97 (Sheldrick, 1990)'
_diffrn_ambient_temperature 103(2)
_diffrn_detector_area_resol_mean 28.5714
_diffrn_measured_fraction_theta_full 0.978
_diffrn_measured_fraction_theta_max 0.978
_diffrn_measurement_device_type AFC10/Saturn724+
_diffrn_measurement_method 'phi and omega scans'
_diffrn_radiation_monochromator graphite
_diffrn_radiation_source 'fine-focus sealed tube'
_diffrn_radiation_type MoK\a
_diffrn_radiation_wavelength 0.71073
_diffrn_reflns_av_R_equivalents 0.0267
_diffrn_reflns_av_sigmaI/netI 0.0454
_diffrn_reflns_limit_h_max 12
_diffrn_reflns_limit_h_min -12
_diffrn_reflns_limit_k_max 15
_diffrn_reflns_limit_k_min -15
_diffrn_reflns_limit_l_max 18
_diffrn_reflns_limit_l_min -18
_diffrn_reflns_number 15057
_diffrn_reflns_theta_full 27.51
_diffrn_reflns_theta_max 27.51
_diffrn_reflns_theta_min 3.02
_diffrn_standards_decay_% 0
_diffrn_standards_interval_count 0
_diffrn_standards_interval_time 0
_diffrn_standards_number 0
_exptl_absorpt_coefficient_mu 0.711
_exptl_absorpt_correction_T_max 0.9323
_exptl_absorpt_correction_T_min 0.6886
_exptl_absorpt_correction_type multi-scan
_exptl_crystal_colour Violet
_exptl_crystal_density_diffrn 1.535
_exptl_crystal_density_method 'not measured'
_exptl_crystal_description Platelet
_exptl_crystal_F_000 725
_exptl_crystal_size_max 0.57
_exptl_crystal_size_mid 0.27
_exptl_crystal_size_min 0.10
_refine_diff_density_max 0.607
_refine_diff_density_min -0.476
_refine_diff_density_rms 0.071
_refine_ls_extinction_method none
_refine_ls_goodness_of_fit_ref 1.078
_refine_ls_hydrogen_treatment constr
_refine_ls_matrix_type full
_refine_ls_number_parameters 470
_refine_ls_number_reflns 6838
_refine_ls_number_restraints 119
_refine_ls_restrained_S_all 1.072
_refine_ls_R_factor_all 0.0530
_refine_ls_R_factor_gt 0.0392
_refine_ls_shift/su_max 2.306
_refine_ls_shift/su_mean 0.011
_refine_ls_structure_factor_coef Fsqd
_refine_ls_weighting_details 'calc w=1/[\s^2^(Fo^2^)+(0.0586P)^2^+0.0000P] where P=(Fo^2^+2Fc^2^)/3'
_refine_ls_weighting_scheme calc
_refine_ls_wR_factor_gt 0.1004
_refine_ls_wR_factor_ref 0.1056
_reflns_number_gt 5406
_reflns_number_total 6838
_reflns_threshold_expression >2sigma(I)
_cod_data_source_file 1267-3397.cff
_cod_data_source_block bo923
_cod_depositor_comments
;
The following automatic conversions were performed:
'__cell_measurement_reflns_used' tag replaced with
'_cell_measurement_reflns_used'.

Automatic conversion script
Id: cif_correct_tags 1440 2010-10-19 06:21:57Z saulius 

The following automatic conversions were performed:

'_symmetry_cell_setting' value 'Triclinic' changed to 'triclinic'
according to /home/saulius/struct/CIF-dictionaries/cif_core.dic
dictionary named 'cif_core.dic' version 2.4.1 from 2010-06-29.

Automatic conversion script
Id: cif_fix_values 1715 2011-07-08 13:25:40Z adriana 
;
_cod_original_cell_volume 1524.0(10)
_cod_original_sg_symbol_H-M P-1
_cod_database_code 8103270

loop_
_symmetry_equiv_pos_as_xyz
'x, y, z'
'-x, -y, -z'

loop_
_atom_site_label
_atom_site_type_symbol
_atom_site_fract_x
_atom_site_fract_y
_atom_site_fract_z
_atom_site_U_iso_or_equiv
_atom_site_adp_type
_atom_site_occupancy
_atom_site_symmetry_multiplicity
_atom_site_calc_flag
_atom_site_refinement_flags
_atom_site_disorder_assembly
_atom_site_disorder_group
Co1 Co 0.40280(3) 0.31978(2) 0.68187(2) 0.01404(9) Uani 1 1 d . . .
N1 N 0.66790(18) 0.39982(15) 0.70799(12) 0.0149(4) Uani 1 1 d . A .
N2 N 0.44939(18) 0.33194(15) 0.54584(12) 0.0157(4) Uani 1 1 d . A .
N3 N 0.59863(19) 0.40320(16) 0.44692(13) 0.0179(4) Uani 1 1 d . . .
H3 H 0.6787 0.4452 0.4283 0.022 Uiso 1 1 calc R . .
N4 N 0.45751(19) 0.18789(15) 0.72723(12) 0.0154(4) Uani 1 1 d . A .
N5 N 0.6212(2) 0.11231(16) 0.77411(13) 0.0193(4) Uani 1 1 d . . .
H5A H 0.7042 0.1015 0.7825 0.023 Uiso 1 1 calc R . .
N6 N 0.47445(19) 0.45957(16) 0.80271(12) 0.0162(4) Uani 1 1 d . A .
N7 N 0.6465(2) 0.60661(17) 0.92276(13) 0.0197(4) Uani 1 1 d . . .
H7A H 0.7344 0.6543 0.9596 0.024 Uiso 1 1 calc R . .
C1 C 0.7054(2) 0.46871(19) 0.63173(15) 0.0182(4) Uani 1 1 d . . .
H1A H 0.8011 0.4726 0.6176 0.022 Uiso 1 1 calc R A .
H1B H 0.7126 0.5528 0.6543 0.022 Uiso 1 1 calc R . .
C2 C 0.5840(2) 0.40257(18) 0.54083(15) 0.0152(4) Uani 1 1 d . A .
C3 C 0.4645(2) 0.32569(19) 0.38542(15) 0.0175(4) Uani 1 1 d . A .
C4 C 0.4201(3) 0.2865(2) 0.28249(16) 0.0233(5) Uani 1 1 d . . .
H4 H 0.4858 0.3138 0.2407 0.028 Uiso 1 1 calc R . .
C5 C 0.2747(3) 0.2054(2) 0.24459(18) 0.0292(5) Uani 1 1 d . . .
H5 H 0.2399 0.1764 0.1749 0.035 Uiso 1 1 calc R . .
C6 C 0.1781(3) 0.1651(2) 0.30612(17) 0.0286(5) Uani 1 1 d . . .
H6 H 0.0786 0.1114 0.2771 0.034 Uiso 1 1 calc R . .
C7 C 0.2237(2) 0.2015(2) 0.40838(16) 0.0217(5) Uani 1 1 d . A .
H7 H 0.1583 0.1725 0.4499 0.026 Uiso 1 1 calc R . .
C8 C 0.3698(2) 0.28265(18) 0.44766(15) 0.0161(4) Uani 1 1 d . . .
C9 C 0.7023(2) 0.29021(19) 0.69269(16) 0.0174(4) Uani 1 1 d . . .
H9A H 0.8043 0.3102 0.7285 0.021 Uiso 1 1 calc R A .
H9B H 0.6938 0.2594 0.6214 0.021 Uiso 1 1 calc R . .
C10 C 0.5947(2) 0.19599(19) 0.73136(15) 0.0167(4) Uani 1 1 d . A .
C11 C 0.4945(2) 0.04623(19) 0.80253(16) 0.0205(5) Uani 1 1 d . A .
C12 C 0.4624(3) -0.0452(2) 0.85438(19) 0.0315(6) Uani 1 1 d . . .
H12 H 0.5326 -0.0771 0.8755 0.038 Uiso 1 1 calc R . .
C13 C 0.3229(3) -0.0871(2) 0.8735(2) 0.0369(6) Uani 1 1 d . . .
H13 H 0.2965 -0.1500 0.9083 0.044 Uiso 1 1 calc R . .
C14 C 0.2196(3) -0.0401(2) 0.84329(19) 0.0328(6) Uani 1 1 d . . .
H14 H 0.1255 -0.0709 0.8588 0.039 Uiso 1 1 calc R . .
C15 C 0.2511(3) 0.0503(2) 0.79130(17) 0.0238(5) Uani 1 1 d . A .
H15 H 0.1802 0.0814 0.7699 0.029 Uiso 1 1 calc R . .
C16 C 0.3910(2) 0.09338(19) 0.77183(15) 0.0179(4) Uani 1 1 d . . .
C17 C 0.7309(2) 0.4762(2) 0.80914(16) 0.0187(4) Uani 1 1 d . . .
H17A H 0.8192 0.5486 0.8098 0.022 Uiso 1 1 calc R A .
H17B H 0.7610 0.4297 0.8535 0.022 Uiso 1 1 calc R . .
C18 C 0.6166(2) 0.51530(19) 0.84456(15) 0.0169(4) Uani 1 1 d . A .
C19 C 0.5137(2) 0.6126(2) 0.93533(15) 0.0190(4) Uani 1 1 d . A .
C20 C 0.4805(3) 0.6911(2) 1.00257(16) 0.0245(5) Uani 1 1 d . . .
H20 H 0.5553 0.7555 1.0524 0.029 Uiso 1 1 calc R . .
C21 C 0.3336(3) 0.6706(2) 0.99317(17) 0.0267(5) Uani 1 1 d . . .
H21 H 0.3066 0.7229 1.0372 0.032 Uiso 1 1 calc R . .
C22 C 0.2227(3) 0.5746(2) 0.92037(18) 0.0275(5) Uani 1 1 d . . .
H22 H 0.1225 0.5622 0.9174 0.033 Uiso 1 1 calc R . .
C23 C 0.2565(3) 0.4974(2) 0.85265(17) 0.0236(5) Uani 1 1 d . A .
H23 H 0.1814 0.4327 0.8033 0.028 Uiso 1 1 calc R . .
C24 C 0.4048(2) 0.51873(19) 0.86002(15) 0.0177(4) Uani 1 1 d . . .
Cl1 Cl 0.98112(6) 0.21770(5) 0.93182(4) 0.02701(14) Uani 1 1 d . . .
O3 O 0.9317(2) 0.29933(17) 0.88648(15) 0.0413(5) Uani 1 1 d . . .
O4 O 1.1220(2) 0.2280(2) 0.91192(15) 0.0462(5) Uani 1 1 d . . .
O5 O 0.8727(2) 0.09621(17) 0.89501(17) 0.0527(6) Uani 1 1 d . . .
O6 O 0.9996(2) 0.2549(2) 1.03661(15) 0.0517(5) Uani 1 1 d . . .
N8 N -0.0538(4) 0.3738(4) 0.4501(3) 0.0860(15) Uani 0.855(3) 1 d PD A 1
H8A H -0.1036 0.3934 0.4035 0.103 Uiso 0.855(3) 1 calc PR A 1
H8B H 0.0371 0.4237 0.4801 0.103 Uiso 0.855(3) 1 calc PR A 1
C25 C -0.1171(3) 0.2661(4) 0.4755(3) 0.0316(9) Uani 0.855(3) 1 d PDU A 1
C26 C -0.2618(4) 0.1876(4) 0.4269(3) 0.0419(11) Uani 0.855(3) 1 d PDU A 1
H26 H -0.3115 0.2082 0.3741 0.050 Uiso 0.855(3) 1 calc PR A 1
C27 C -0.3317(4) 0.0839(4) 0.4534(4) 0.0468(11) Uani 0.855(3) 1 d PDU A 1
H27 H -0.4293 0.0316 0.4184 0.056 Uiso 0.855(3) 1 calc PR A 1
C28 C -0.2635(5) 0.0521(3) 0.5314(4) 0.0444(10) Uani 0.855(3) 1 d PDU A 1
H28 H -0.3148 -0.0199 0.5515 0.053 Uiso 0.855(3) 1 calc PR A 1
C29 C -0.1197(4) 0.1266(4) 0.5793(3) 0.0320(9) Uani 0.855(3) 1 d PDU A 1
H29 H -0.0714 0.1038 0.6313 0.038 Uiso 0.855(3) 1 calc PR A 1
C30 C -0.0442(3) 0.2345(6) 0.5530(4) 0.0191(6) Uani 0.855(3) 1 d PDU A 1
C31 C 0.1149(4) 0.3086(5) 0.6020(5) 0.0176(6) Uani 0.855(3) 1 d PDU A 1
O1 O 0.1838(4) 0.2540(3) 0.64675(16) 0.0170(6) Uani 0.855(3) 1 d PDU A 1
O2 O 0.1747(4) 0.4163(4) 0.5960(5) 0.0297(8) Uani 0.855(3) 1 d PD A 1
N8' N -0.0861(10) 0.1103(8) 0.6718(6) 0.001(2) Uani 0.145(3) 1 d PD A 2
H8'1 H -0.1531 0.0537 0.6913 0.002 Uiso 0.145(3) 1 calc PR A 2
H8'2 H 0.0032 0.1498 0.7095 0.002 Uiso 0.145(3) 1 calc PR A 2
C25' C -0.1207(19) 0.137(2) 0.5832(15) 0.0316(9) Uani 0.15 1 d PDU A 2
C26' C -0.263(2) 0.073(2) 0.5240(17) 0.0419(11) Uani 0.15 1 d PDU A 2
H26' H -0.3246 -0.0023 0.5355 0.050 Uiso 0.145(3) 1 calc PR A 2
C27' C -0.315(2) 0.116(3) 0.451(2) 0.0468(11) Uani 0.15 1 d PDU A 2
H27' H -0.4167 0.0788 0.4195 0.056 Uiso 0.145(3) 1 calc PR A 2
C28' C -0.222(2) 0.215(2) 0.4225(17) 0.0444(10) Uani 0.15 1 d PDU A 2
H28' H -0.2544 0.2375 0.3647 0.053 Uiso 0.145(3) 1 calc PR A 2
C29' C -0.080(2) 0.279(2) 0.479(2) 0.0320(9) Uani 0.15 1 d PDU A 2
H29' H -0.0198 0.3531 0.4653 0.038 Uiso 0.145(3) 1 calc PR A 2
C30' C -0.024(2) 0.238(4) 0.557(2) 0.0191(6) Uani 0.15 1 d PDU A 2
C31' C 0.131(2) 0.309(3) 0.615(3) 0.0176(6) Uani 0.15 1 d PDU A 2
O1' O 0.186(2) 0.254(2) 0.6696(15) 0.0170(6) Uani 0.15 1 d PDU A 2
O2' O 0.198(3) 0.417(2) 0.612(3) 0.0297(8) Uani 0.15 1 d PD A 2
O7 O -0.051(2) 0.422(3) 0.2814(14) 0.103(9) Uani 0.14 1 d P . .

loop_
_atom_site_aniso_label
_atom_site_aniso_U_11
_atom_site_aniso_U_22
_atom_site_aniso_U_33
_atom_site_aniso_U_23
_atom_site_aniso_U_13
_atom_site_aniso_U_12
Co1 0.01233(15) 0.01537(15) 0.01506(15) 0.00341(11) 0.00363(11) 0.00606(11)
N1 0.0147(9) 0.0174(9) 0.0143(9) 0.0041(7) 0.0043(7) 0.0077(7)
N2 0.0137(9) 0.0160(9) 0.0163(9) 0.0037(7) 0.0030(7) 0.0048(7)
N3 0.0172(9) 0.0179(9) 0.0190(9) 0.0069(7) 0.0081(7) 0.0047(7)
N4 0.0138(9) 0.0164(9) 0.0157(9) 0.0033(7) 0.0035(7) 0.0056(7)
N5 0.0188(9) 0.0188(9) 0.0206(10) 0.0022(7) -0.0002(8) 0.0105(8)
N6 0.0158(9) 0.0180(9) 0.0160(9) 0.0027(7) 0.0044(7) 0.0081(7)
N7 0.0191(10) 0.0231(10) 0.0144(9) 0.0003(7) -0.0003(7) 0.0086(8)
C1 0.0153(10) 0.0182(11) 0.0183(11) 0.0036(8) 0.0051(9) 0.0034(8)
C2 0.0163(10) 0.0155(10) 0.0156(10) 0.0045(8) 0.0048(8) 0.0075(8)
C3 0.0206(11) 0.0162(10) 0.0172(11) 0.0055(8) 0.0043(9) 0.0082(9)
C4 0.0307(13) 0.0217(11) 0.0185(11) 0.0070(9) 0.0078(10) 0.0097(10)
C5 0.0388(15) 0.0256(13) 0.0163(11) 0.0023(9) -0.0005(10) 0.0086(11)
C6 0.0256(13) 0.0273(13) 0.0216(12) 0.0023(10) -0.0031(10) 0.0022(10)
C7 0.0194(11) 0.0206(11) 0.0221(12) 0.0049(9) 0.0033(9) 0.0052(9)
C8 0.0181(10) 0.0135(10) 0.0168(10) 0.0033(8) 0.0030(8) 0.0069(8)
C9 0.0149(10) 0.0224(11) 0.0172(10) 0.0027(8) 0.0042(8) 0.0106(9)
C10 0.0175(11) 0.0170(10) 0.0151(10) -0.0004(8) 0.0023(8) 0.0085(8)
C11 0.0205(11) 0.0159(10) 0.0202(11) 0.0015(9) -0.0005(9) 0.0049(9)
C12 0.0315(14) 0.0275(13) 0.0339(14) 0.0121(11) -0.0031(11) 0.0119(11)
C13 0.0343(15) 0.0328(15) 0.0392(16) 0.0223(13) 0.0019(12) 0.0047(12)
C14 0.0245(13) 0.0328(14) 0.0370(15) 0.0180(12) 0.0055(11) 0.0029(11)
C15 0.0205(12) 0.0244(12) 0.0247(12) 0.0075(10) 0.0035(10) 0.0068(9)
C16 0.0214(11) 0.0145(10) 0.0154(10) 0.0024(8) 0.0013(9) 0.0060(8)
C17 0.0151(11) 0.0220(11) 0.0163(11) 0.0008(8) 0.0008(8) 0.0070(9)
C18 0.0182(11) 0.0192(11) 0.0146(10) 0.0052(8) 0.0038(8) 0.0085(9)
C19 0.0246(12) 0.0230(11) 0.0141(10) 0.0068(9) 0.0062(9) 0.0131(9)
C20 0.0379(14) 0.0251(12) 0.0137(11) 0.0041(9) 0.0066(10) 0.0158(11)
C21 0.0429(15) 0.0289(13) 0.0208(12) 0.0085(10) 0.0148(11) 0.0241(12)
C22 0.0296(13) 0.0335(14) 0.0304(13) 0.0104(11) 0.0155(11) 0.0203(11)
C23 0.0240(12) 0.0250(12) 0.0238(12) 0.0043(9) 0.0083(10) 0.0115(10)
C24 0.0244(12) 0.0180(10) 0.0155(10) 0.0056(8) 0.0083(9) 0.0117(9)
Cl1 0.0161(3) 0.0304(3) 0.0316(3) 0.0050(2) 0.0010(2) 0.0084(2)
O3 0.0273(10) 0.0389(11) 0.0585(13) 0.0191(10) 0.0019(9) 0.0138(9)
O4 0.0230(10) 0.0608(13) 0.0533(13) -0.0010(10) 0.0058(9) 0.0219(9)
O5 0.0289(11) 0.0242(10) 0.0860(17) 0.0029(10) -0.0193(10) 0.0053(8)
O6 0.0465(13) 0.0657(15) 0.0369(12) 0.0047(10) 0.0072(10) 0.0193(11)
N8 0.068(3) 0.143(4) 0.102(3) 0.089(3) 0.044(2) 0.070(3)
C25 0.026(2) 0.049(2) 0.0274(16) 0.0118(16) 0.0066(17) 0.023(2)
C26 0.032(2) 0.065(3) 0.0259(17) -0.0102(17) -0.0126(16) 0.033(2)
C27 0.0206(16) 0.043(3) 0.055(2) -0.036(2) -0.0112(15) 0.0154(16)
C28 0.0189(15) 0.0203(17) 0.082(3) -0.0043(16) 0.0080(17) 0.0024(13)
C29 0.0169(14) 0.0200(15) 0.052(2) 0.0024(14) 0.0010(13) 0.0038(12)
C30 0.0134(14) 0.0243(12) 0.0212(12) 0.0020(10) 0.0034(12) 0.0111(13)
C31 0.0131(13) 0.0226(11) 0.019(2) 0.0056(11) 0.0056(11) 0.0076(10)
O1 0.0137(8) 0.0261(9) 0.0122(16) 0.0081(12) 0.0027(10) 0.0074(7)
O2 0.0189(17) 0.0240(9) 0.047(3) 0.0148(11) 0.0100(14) 0.0053(10)
N8' 0.000(5) 0.000(4) 0.000(5) 0.007(4) 0.002(4) -0.008(3)
C25' 0.026(2) 0.049(2) 0.0274(16) 0.0118(16) 0.0066(17) 0.023(2)
C26' 0.032(2) 0.065(3) 0.0259(17) -0.0102(17) -0.0126(16) 0.033(2)
C27' 0.0206(16) 0.043(3) 0.055(2) -0.036(2) -0.0112(15) 0.0154(16)
C28' 0.0189(15) 0.0203(17) 0.082(3) -0.0043(16) 0.0080(17) 0.0024(13)
C29' 0.0169(14) 0.0200(15) 0.052(2) 0.0024(14) 0.0010(13) 0.0038(12)
C30' 0.0134(14) 0.0243(12) 0.0212(12) 0.0020(10) 0.0034(12) 0.0111(13)
C31' 0.0131(13) 0.0226(11) 0.019(2) 0.0056(11) 0.0056(11) 0.0076(10)
O1' 0.0137(8) 0.0261(9) 0.0122(16) 0.0081(12) 0.0027(10) 0.0074(7)
O2' 0.0189(17) 0.0240(9) 0.047(3) 0.0148(11) 0.0100(14) 0.0053(10)
O7 0.075(14) 0.23(3) 0.071(13) 0.083(16) 0.043(11) 0.108(17)

loop_
_atom_type_symbol
_atom_type_description
_atom_type_scat_dispersion_real
_atom_type_scat_dispersion_imag
_atom_type_scat_source
C C 0.0033 0.0016 'International Tables Vol C Tables 4.2.6.8 and 6.1.1.4'
H H 0.0000 0.0000 'International Tables Vol C Tables 4.2.6.8 and 6.1.1.4'
N N 0.0061 0.0033 'International Tables Vol C Tables 4.2.6.8 and 6.1.1.4'
O O 0.0106 0.0060 'International Tables Vol C Tables 4.2.6.8 and 6.1.1.4'
Cl Cl 0.1484 0.1585 'International Tables Vol C Tables 4.2.6.8 and 6.1.1.4'
Co Co 0.3494 0.9721 'International Tables Vol C Tables 4.2.6.8 and 6.1.1.4'

loop_
_geom_angle_atom_site_label_1
_geom_angle_atom_site_label_2
_geom_angle_atom_site_label_3
_geom_angle
O1 Co1 O1' 9.2(6)
O1 Co1 N6 108.11(11)
O1' Co1 N6 101.9(8)
O1 Co1 N4 106.53(11)
O1' Co1 N4 102.4(7)
N6 Co1 N4 105.43(7)
O1 Co1 N2 100.67(8)
O1' Co1 N2 109.9(6)
N6 Co1 N2 125.64(7)
N4 Co1 N2 109.15(7)
O1 Co1 N1 174.51(7)
O1' Co1 N1 176.3(5)
N6 Co1 N1 75.57(6)
N4 Co1 N1 75.91(7)
N2 Co1 N1 73.84(6)
C17 N1 C1 112.85(17)
C17 N1 C9 112.80(16)
C1 N1 C9 111.91(16)
C17 N1 Co1 108.27(12)
C1 N1 Co1 106.12(12)
C9 N1 Co1 104.21(12)
C2 N2 C8 105.52(16)
C2 N2 Co1 119.05(14)
C8 N2 Co1 135.42(14)
C2 N3 C3 107.16(17)
C2 N3 H3 126.4
C3 N3 H3 126.4
C10 N4 C16 105.99(17)
C10 N4 Co1 118.23(14)
C16 N4 Co1 134.97(14)
C10 N5 C11 107.79(18)
C10 N5 H5A 126.1
C11 N5 H5A 126.1
C18 N6 C24 105.38(18)
C18 N6 Co1 120.24(14)
C24 N6 Co1 134.38(15)
C18 N7 C19 107.66(18)
C18 N7 H7A 126.2
C19 N7 H7A 126.2
N1 C1 C2 106.71(16)
N1 C1 H1A 110.4
C2 C1 H1A 110.4
N1 C1 H1B 110.4
C2 C1 H1B 110.4
H1A C1 H1B 108.6
N2 C2 N3 112.74(18)
N2 C2 C1 121.91(18)
N3 C2 C1 125.30(18)
N3 C3 C4 131.6(2)
N3 C3 C8 106.13(18)
C4 C3 C8 122.2(2)
C5 C4 C3 116.3(2)
C5 C4 H4 121.8
C3 C4 H4 121.8
C4 C5 C6 121.8(2)
C4 C5 H5 119.1
C6 C5 H5 119.1
C7 C6 C5 121.7(2)
C7 C6 H6 119.2
C5 C6 H6 119.2
C6 C7 C8 117.1(2)
C6 C7 H7 121.4
C8 C7 H7 121.4
C7 C8 N2 130.79(19)
C7 C8 C3 120.8(2)
N2 C8 C3 108.42(18)
N1 C9 C10 107.70(16)
N1 C9 H9A 110.2
C10 C9 H9A 110.2
N1 C9 H9B 110.2
C10 C9 H9B 110.2
H9A C9 H9B 108.5
N4 C10 N5 112.06(18)
N4 C10 C9 121.67(18)
N5 C10 C9 126.27(18)
N5 C11 C12 132.5(2)
N5 C11 C16 105.75(18)
C12 C11 C16 121.6(2)
C13 C12 C11 116.4(2)
C13 C12 H12 121.8
C11 C12 H12 121.8
C12 C13 C14 122.1(2)
C12 C13 H13 118.9
C14 C13 H13 118.9
C15 C14 C13 121.6(2)
C15 C14 H14 119.2
C13 C14 H14 119.2
C14 C15 C16 116.9(2)
C14 C15 H15 121.6
C16 C15 H15 121.6
C15 C16 N4 130.15(19)
C15 C16 C11 121.4(2)
N4 C16 C11 108.39(19)
N1 C17 C18 108.73(17)
N1 C17 H17A 109.9
C18 C17 H17A 109.9
N1 C17 H17B 109.9
C18 C17 H17B 109.9
H17A C17 H17B 108.3
N6 C18 N7 113.08(18)
N6 C18 C17 122.87(19)
N7 C18 C17 124.02(19)
N7 C19 C20 132.1(2)
N7 C19 C24 105.57(18)
C20 C19 C24 122.3(2)
C21 C20 C19 116.5(2)
C21 C20 H20 121.7
C19 C20 H20 121.7
C20 C21 C22 121.9(2)
C20 C21 H21 119.0
C22 C21 H21 119.0
C23 C22 C21 121.3(2)
C23 C22 H22 119.3
C21 C22 H22 119.3
C22 C23 C24 117.3(2)
C22 C23 H23 121.3
C24 C23 H23 121.3
C23 C24 C19 120.5(2)
C23 C24 N6 131.2(2)
C19 C24 N6 108.30(19)
O5 Cl1 O6 110.34(14)
O5 Cl1 O4 111.58(13)
O6 Cl1 O4 108.06(12)
O5 Cl1 O3 109.08(11)
O6 Cl1 O3 107.86(13)
O4 Cl1 O3 109.85(12)
C25 N8 H8A 120.0
C25 N8 H8B 120.0
H8A N8 H8B 120.0
N8 C25 C26 119.3(3)
N8 C25 C30 121.6(3)
C26 C25 C30 118.9(3)
C27 C26 C25 121.4(3)
C27 C26 H26 119.3
C25 C26 H26 119.3
C26 C27 C28 120.8(3)
C26 C27 H27 119.6
C28 C27 H27 119.6
C29 C28 C27 119.0(3)
C29 C28 H28 120.5
C27 C28 H28 120.5
C28 C29 C30 121.3(3)
C28 C29 H29 119.3
C30 C29 H29 119.3
C29 C30 C25 118.5(3)
C29 C30 C31 119.7(3)
C25 C30 C31 121.7(3)
O2 C31 O1 123.3(2)
O2 C31 C30 120.2(2)
O1 C31 C30 116.5(2)
C31 O1 Co1 121.6(3)
C25' N8' H8'1 120.0
C25' N8' H8'2 120.0
H8'1 N8' H8'2 120.0
N8' C25' C26' 119.3(6)
N8' C25' C30' 121.3(6)
C26' C25' C30' 118.7(5)
C27' C26' C25' 121.1(6)
C27' C26' H26' 119.4
C25' C26' H26' 119.4
C26' C27' C28' 120.6(5)
C26' C27' H27' 119.7
C28' C27' H27' 119.7
C29' C28' C27' 118.8(6)
C29' C28' H28' 120.6
C27' C28' H28' 120.6
C28' C29' C30' 121.2(5)
C28' C29' H29' 119.4
C30' C29' H29' 119.4
C29' C30' C25' 118.4(5)
C29' C30' C31' 119.7(5)
C25' C30' C31' 121.7(5)
O2' C31' O1' 123.0(6)
O2' C31' C30' 120.4(5)
O1' C31' C30' 116.5(4)
C31' O1' Co1 108.8(19)

loop_
_geom_bond_atom_site_label_1
_geom_bond_atom_site_label_2
_geom_bond_distance
Co1 O1 1.988(3)
Co1 O1' 1.99(2)
Co1 N6 2.0226(19)
Co1 N4 2.0321(18)
Co1 N2 2.0470(18)
Co1 N1 2.4121(19)
N1 C17 1.469(3)
N1 C1 1.472(3)
N1 C9 1.480(3)
N2 C2 1.325(3)
N2 C8 1.399(3)
N3 C2 1.349(3)
N3 C3 1.381(3)
N3 H3 0.8800
N4 C10 1.329(3)
N4 C16 1.396(3)
N5 C10 1.345(3)
N5 C11 1.384(3)
N5 H5A 0.8800
N6 C18 1.322(3)
N6 C24 1.409(3)
N7 C18 1.337(3)
N7 C19 1.389(3)
N7 H7A 0.8800
C1 C2 1.500(3)
C1 H1A 0.9900
C1 H1B 0.9900
C3 C4 1.396(3)
C3 C8 1.401(3)
C4 C5 1.387(3)
C4 H4 0.9500
C5 C6 1.399(3)
C5 H5 0.9500
C6 C7 1.386(3)
C6 H6 0.9500
C7 C8 1.395(3)
C7 H7 0.9500
C9 C10 1.496(3)
C9 H9A 0.9900
C9 H9B 0.9900
C11 C12 1.392(3)
C11 C16 1.401(3)
C12 C13 1.382(4)
C12 H12 0.9500
C13 C14 1.395(4)
C13 H13 0.9500
C14 C15 1.382(3)
C14 H14 0.9500
C15 C16 1.388(3)
C15 H15 0.9500
C17 C18 1.502(3)
C17 H17A 0.9900
C17 H17B 0.9900
C19 C20 1.391(3)
C19 C24 1.403(3)
C20 C21 1.378(3)
C20 H20 0.9500
C21 C22 1.404(4)
C21 H21 0.9500
C22 C23 1.388(3)
C22 H22 0.9500
C23 C24 1.392(3)
C23 H23 0.9500
Cl1 O5 1.4281(19)
Cl1 O6 1.431(2)
Cl1 O4 1.4391(19)
Cl1 O3 1.4488(18)
N8 C25 1.360(6)
N8 H8A 0.8800
N8 H8B 0.8800
C25 C26 1.400(5)
C25 C30 1.404(4)
C26 C27 1.340(6)
C26 H26 0.9500
C27 C28 1.387(6)
C27 H27 0.9500
C28 C29 1.381(4)
C28 H28 0.9500
C29 C30 1.393(4)
C29 H29 0.9500
C30 C31 1.498(3)
C31 O2 1.246(3)
C31 O1 1.284(3)
N8' C25' 1.362(6)
N8' H8'1 0.8800
N8' H8'2 0.8800
C25' C26' 1.401(6)
C25' C30' 1.405(5)
C26' C27' 1.341(7)
C26' H26' 0.9500
C27' C28' 1.388(7)
C27' H27' 0.9500
C28' C29' 1.381(5)
C28' H28' 0.9500
C29' C30' 1.394(5)
C29' H29' 0.9500
C30' C31' 1.498(4)
C31' O2' 1.246(4)
C31' O1' 1.284(4)

loop_
_geom_torsion_atom_site_label_1
_geom_torsion_atom_site_label_2
_geom_torsion_atom_site_label_3
_geom_torsion_atom_site_label_4
_geom_torsion
O1 Co1 N1 C17 149.3(12)
O1' Co1 N1 C17 -31(12)
N6 Co1 N1 C17 16.69(12)
N4 Co1 N1 C17 -93.66(13)
N2 Co1 N1 C17 151.20(13)
O1 Co1 N1 C1 27.9(13)
O1' Co1 N1 C1 -152(12)
N6 Co1 N1 C1 -104.72(13)
N4 Co1 N1 C1 144.93(13)
N2 Co1 N1 C1 29.79(12)
O1 Co1 N1 C9 -90.4(12)
O1' Co1 N1 C9 89(12)
N6 Co1 N1 C9 137.00(13)
N4 Co1 N1 C9 26.64(12)
N2 Co1 N1 C9 -88.49(12)
O1 Co1 N2 C2 161.59(18)
O1' Co1 N2 C2 161.9(8)
N6 Co1 N2 C2 39.97(18)
N4 Co1 N2 C2 -86.58(16)
N1 Co1 N2 C2 -18.23(14)
O1 Co1 N2 C8 -17.2(2)
O1' Co1 N2 C8 -16.9(8)
N6 Co1 N2 C8 -138.86(18)
N4 Co1 N2 C8 94.59(19)
N1 Co1 N2 C8 162.9(2)
O1 Co1 N4 C10 163.49(16)
O1' Co1 N4 C10 172.0(7)
N6 Co1 N4 C10 -81.78(16)
N2 Co1 N4 C10 55.59(16)
N1 Co1 N4 C10 -11.41(14)
O1 Co1 N4 C16 -28.5(2)
O1' Co1 N4 C16 -20.0(7)
N6 Co1 N4 C16 86.2(2)
N2 Co1 N4 C16 -136.41(19)
N1 Co1 N4 C16 156.6(2)
O1 Co1 N6 C18 176.37(16)
O1' Co1 N6 C18 169.3(6)
N4 Co1 N6 C18 62.74(16)
N2 Co1 N6 C18 -65.32(17)
N1 Co1 N6 C18 -7.88(14)
O1 Co1 N6 C24 -3.3(2)
O1' Co1 N6 C24 -10.3(6)
N4 Co1 N6 C24 -116.90(19)
N2 Co1 N6 C24 115.03(19)
N1 Co1 N6 C24 172.5(2)
C17 N1 C1 C2 -153.09(16)
C9 N1 C1 C2 78.4(2)
Co1 N1 C1 C2 -34.67(17)
C8 N2 C2 N3 -0.1(2)
Co1 N2 C2 N3 -179.20(12)
C8 N2 C2 C1 -177.56(17)
Co1 N2 C2 C1 3.3(2)
C3 N3 C2 N2 -1.1(2)
C3 N3 C2 C1 176.34(18)
N1 C1 C2 N2 24.9(3)
N1 C1 C2 N3 -152.32(19)
C2 N3 C3 C4 -175.5(2)
C2 N3 C3 C8 1.7(2)
N3 C3 C4 C5 179.0(2)
C8 C3 C4 C5 2.2(3)
C3 C4 C5 C6 0.0(3)
C4 C5 C6 C7 -1.9(4)
C5 C6 C7 C8 1.5(3)
C6 C7 C8 N2 -177.3(2)
C6 C7 C8 C3 0.7(3)
C2 N2 C8 C7 179.3(2)
Co1 N2 C8 C7 -1.8(3)
C2 N2 C8 C3 1.1(2)
Co1 N2 C8 C3 -179.92(15)
N3 C3 C8 C7 179.85(18)
C4 C3 C8 C7 -2.6(3)
N3 C3 C8 N2 -1.8(2)
C4 C3 C8 N2 175.75(18)
C17 N1 C9 C10 81.8(2)
C1 N1 C9 C10 -149.62(17)
Co1 N1 C9 C10 -35.37(17)
C16 N4 C10 N5 0.9(2)
Co1 N4 C10 N5 172.13(13)
C16 N4 C10 C9 -178.42(19)
Co1 N4 C10 C9 -7.2(3)
C11 N5 C10 N4 -1.6(2)
C11 N5 C10 C9 177.7(2)
N1 C9 C10 N4 32.4(3)
N1 C9 C10 N5 -146.9(2)
C10 N5 C11 C12 -175.6(3)
C10 N5 C11 C16 1.5(2)
N5 C11 C12 C13 177.1(2)
C16 C11 C12 C13 0.3(4)
C11 C12 C13 C14 -0.5(4)
C12 C13 C14 C15 0.9(4)
C13 C14 C15 C16 -1.0(4)
C14 C15 C16 N4 -175.5(2)
C14 C15 C16 C11 0.8(3)
C10 N4 C16 C15 176.7(2)
Co1 N4 C16 C15 7.7(4)
C10 N4 C16 C11 0.1(2)
Co1 N4 C16 C11 -168.94(15)
N5 C11 C16 C15 -178.0(2)
C12 C11 C16 C15 -0.4(3)
N5 C11 C16 N4 -1.0(2)
C12 C11 C16 N4 176.6(2)
C1 N1 C17 C18 95.9(2)
C9 N1 C17 C18 -136.09(17)
Co1 N1 C17 C18 -21.31(19)
C24 N6 C18 N7 -1.1(2)
Co1 N6 C18 N7 179.18(13)
C24 N6 C18 C17 176.96(18)
Co1 N6 C18 C17 -2.8(3)
C19 N7 C18 N6 0.5(2)
C19 N7 C18 C17 -177.53(18)
N1 C17 C18 N6 18.3(3)
N1 C17 C18 N7 -163.92(19)
C18 N7 C19 C20 -178.1(2)
C18 N7 C19 C24 0.3(2)
N7 C19 C20 C21 179.6(2)
C24 C19 C20 C21 1.4(3)
C19 C20 C21 C22 0.8(3)
C20 C21 C22 C23 -1.6(4)
C21 C22 C23 C24 0.2(3)
C22 C23 C24 C19 1.9(3)
C22 C23 C24 N6 -178.7(2)
N7 C19 C24 C23 178.55(19)
C20 C19 C24 C23 -2.8(3)
N7 C19 C24 N6 -1.0(2)
C20 C19 C24 N6 177.65(19)
C18 N6 C24 C23 -178.2(2)
Co1 N6 C24 C23 1.5(4)
C18 N6 C24 C19 1.3(2)
Co1 N6 C24 C19 -179.07(14)
N8 C25 C26 C27 -176.1(5)
C30 C25 C26 C27 0.5(8)
C25 C26 C27 C28 1.1(8)
C26 C27 C28 C29 -2.4(8)
C27 C28 C29 C30 2.0(8)
C28 C29 C30 C25 -0.5(8)
C28 C29 C30 C31 -175.8(7)
N8 C25 C30 C29 175.6(5)
C26 C25 C30 C29 -0.8(9)
N8 C25 C30 C31 -9.1(10)
C26 C25 C30 C31 174.5(6)
C29 C30 C31 O2 -164.2(8)
C25 C30 C31 O2 20.6(12)
C29 C30 C31 O1 17.5(10)
C25 C30 C31 O1 -157.7(7)
O2 C31 O1 Co1 -15.9(10)
C30 C31 O1 Co1 162.3(5)
O1' Co1 O1 C31 126(5)
N6 Co1 O1 C31 77.3(4)
N4 Co1 O1 C31 -169.8(4)
N2 Co1 O1 C31 -56.0(4)
N1 Co1 O1 C31 -54.1(13)
N8' C25' C26' C27' 162(4)
C30' C25' C26' C27' -9(4)
C25' C26' C27' C28' 10(6)
C26' C27' C28' C29' -10(6)
C27' C28' C29' C30' 8(6)
C28' C29' C30' C25' -7(6)
C28' C29' C30' C31' 178(4)
N8' C25' C30' C29' -163(4)
C26' C25' C30' C29' 7(5)
N8' C25' C30' C31' 11(5)
C26' C25' C30' C31' -178(4)
C29' C30' C31' O2' 18(7)
C25' C30' C31' O2' -156(5)
C29' C30' C31' O1' -165(4)
C25' C30' C31' O1' 21(6)
O2' C31' O1' Co1 -32(6)
C30' C31' O1' Co1 151(4)
O1 Co1 O1' C31' -43(6)
N6 Co1 O1' C31' 90(2)
N4 Co1 O1' C31' -161(2)
N2 Co1 O1' C31' -45(2)
N1 Co1 O1' C31' 137(12)
